data_4337998
loop_
_publ_author_name
'Hui, Alice K.'
'Cook, Brian J.'
'Mindiola, Daniel J.'
'Caulton, Kenneth G.'

_publ_section_title
;
 Transition Metal Chlorides Are Lewis Acids toward Terminal Chloride
 Attached to Late Transition Metals.
;
_journal_issue 7
_journal_name_full 'Inorganic chemistry'
_journal_page_first 3307
_journal_paper_doi 10.1021/ic402107z
_journal_volume 53
_journal_year 2014
_chemical_formula_sum 'C26 H24 Cl6 Cu3 N20'
_chemical_formula_weight 1019.97
_chemical_name_systematic
; 
 ? 
;
_space_group_IT_number 14
_symmetry_cell_setting monoclinic
_symmetry_space_group_name_Hall '-P 2ybc'
_symmetry_space_group_name_H-M 'P 1 21/c 1'
_atom_sites_solution_hydrogens geom
_atom_sites_solution_primary direct
_atom_sites_solution_secondary difmap
_audit_creation_method SHELXL-97
_cell_angle_alpha 90.00
_cell_angle_beta 92.4140(10)
_cell_angle_gamma 90.00
_cell_formula_units_Z 4
_cell_length_a 9.0226(4)
_cell_length_b 29.2686(12)
_cell_length_c 14.6157(6)
_cell_measurement_reflns_used 9052
_cell_measurement_temperature 95
_cell_measurement_theta_max 20.86
_cell_measurement_theta_min 2.20
_cell_volume 3856.3(3)
_computing_cell_refinement 'Bruker SAINT'
_computing_data_collection 'Bruker APEX2'
_computing_data_reduction 'Bruker SAINT'
_computing_molecular_graphics 'Bruker SHELXTL'
_computing_publication_material 'Bruker SHELXTL'
_computing_structure_refinement 'SHELXL-97 (Sheldrick, 2008)'
_computing_structure_solution 'SHELXS-97 (Sheldrick, 2008)'
_diffrn_ambient_temperature 95(2)
_diffrn_detector 'CCD area detector'
_diffrn_detector_type 'Bruker APEXII'
_diffrn_measured_fraction_theta_full 0.999
_diffrn_measured_fraction_theta_max 0.999
_diffrn_measurement_details '0.5 degree frames measured for 0.3 seconds each'
_diffrn_measurement_device 'three-circle goniometer with fixed chi'
_diffrn_measurement_device_type 'Bruker Platform goniometer'
_diffrn_measurement_method 'phi scans'
_diffrn_radiation_monochromator 'Si 1 1 1 and 3 1 1'
_diffrn_radiation_type Synchrotron
_diffrn_radiation_wavelength 0.41328
_diffrn_reflns_av_R_equivalents 0.0817
_diffrn_reflns_av_sigmaI/netI 0.0826
_diffrn_reflns_limit_h_max 15
_diffrn_reflns_limit_h_min -9
_diffrn_reflns_limit_k_max 46
_diffrn_reflns_limit_k_min -50
_diffrn_reflns_limit_l_max 25
_diffrn_reflns_limit_l_min -21
_diffrn_reflns_number 90576
_diffrn_reflns_theta_full 20.88
_diffrn_reflns_theta_max 20.88
_diffrn_reflns_theta_min 0.91
_exptl_absorpt_coefficient_mu 1.101
_exptl_absorpt_correction_T_max 0.9688
_exptl_absorpt_correction_T_min 0.9279
_exptl_absorpt_correction_type multi-scan
_exptl_absorpt_process_details 'DENZO/SCALEPACK (Otwinowski & Minor, 1997)'
_exptl_crystal_colour red
_exptl_crystal_density_diffrn 1.757
_exptl_crystal_density_meas 0
_exptl_crystal_density_method 'not measured'
_exptl_crystal_description acicular
_exptl_crystal_F_000 2036
_exptl_crystal_size_max 0.07
_exptl_crystal_size_mid 0.03
_exptl_crystal_size_min 0.03
_refine_diff_density_max 1.254
_refine_diff_density_min -0.709
_refine_diff_density_rms 0.153
_refine_ls_extinction_method none
_refine_ls_goodness_of_fit_ref 0.999
_refine_ls_hydrogen_treatment constr
_refine_ls_matrix_type full
_refine_ls_number_parameters 502
_refine_ls_number_reflns 20697
_refine_ls_number_restraints 0
_refine_ls_restrained_S_all 0.999
_refine_ls_R_factor_all 0.0908
_refine_ls_R_factor_gt 0.0455
_refine_ls_shift/su_max 0.001
_refine_ls_shift/su_mean 0.000
_refine_ls_structure_factor_coef Fsqd
_refine_ls_weighting_details 'calc w=1/[\s^2^(Fo^2^)+(0.0469P)^2^+0.0000P] where P=(Fo^2^+2Fc^2^)/3'
_refine_ls_weighting_scheme calc
_refine_ls_wR_factor_gt 0.0947
_refine_ls_wR_factor_ref 0.1127
_reflns_number_gt 13475
_reflns_number_total 20697
_reflns_threshold_expression >2sigma(I)
_cod_data_source_file ic402107z_si_002.cif
_cod_data_source_block cmc0923_0m
_cod_depositor_comments
;
The following automatic conversions were performed:

'_symmetry_cell_setting' value 'Monoclinic' changed to 'monoclinic'
according to
/usr/data/users/saulius/automatic-downloads/rss-feeds/ACS/lib/dictionaries/cif_core.dic
dictionary named 'cif_core.dic' version 2.4.2 from
2011-04-26.

'_exptl_absorpt_correction_type' value 'Multi-scan'
changed to 'multi-scan' according to
/usr/data/users/saulius/automatic-downloads/rss-feeds/ACS/lib/dictionaries/cif_core.dic
dictionary named 'cif_core.dic' version 2.4.2 from 2011-04-26.

Automatic conversion script
Id: cif_fix_values 2281 2013-09-26 08:29:07Z andrius 

 Adding full bibliography for 4337997--4337998.cif.
;
_cod_original_sg_symbol_H-M P2(1)/c
_cod_database_code 4337998

loop_
_symmetry_equiv_pos_as_xyz
'x, y, z'
'-x, y+1/2, -z+1/2'
'-x, -y, -z'
'x, -y-1/2, z-1/2'

loop_
_atom_site_label
_atom_site_type_symbol
_atom_site_fract_x
_atom_site_fract_y
_atom_site_fract_z
_atom_site_U_iso_or_equiv
_atom_site_adp_type
_atom_site_occupancy
_atom_site_symmetry_multiplicity
_atom_site_calc_flag
_atom_site_refinement_flags
Cu1 Cu 0.15794(3) 0.191408(8) 0.160410(16) 0.01431(5) Uani 1 1 d .
Cu2 Cu 0.27307(2) 0.293441(8) 0.364020(16) 0.01228(5) Uani 1 1 d .
Cu3 Cu -0.02607(3) 0.069460(8) 0.209748(16) 0.01292(5) Uani 1 1 d .
Cl1 Cl 0.32954(5) 0.239076(16) 0.22549(3) 0.01796(9) Uani 1 1 d .
Cl2 Cl 0.15764(6) 0.131612(16) 0.26009(3) 0.02010(9) Uani 1 1 d .
Cl3 Cl 0.20948(5) 0.158422(15) 0.02683(3) 0.01687(8) Uani 1 1 d .
Cl4 Cl -0.02597(6) 0.238109(18) 0.12460(3) 0.02266(10) Uani 1 1 d .
Cl5 Cl 0.48889(5) 0.326474(16) 0.36058(3) 0.01662(8) Uani 1 1 d .
Cl6 Cl 0.09097(5) 0.006100(16) 0.24091(3) 0.01762(9) Uani 1 1 d .
N1 N 0.20090(18) 0.37150(5) 0.23208(11) 0.0150(3) Uani 1 1 d .
N2 N 0.15010(17) 0.33699(5) 0.27929(11) 0.0126(3) Uani 1 1 d .
N3 N -0.0434(2) 0.38181(6) 0.16643(13) 0.0212(3) Uani 1 1 d .
N4 N -0.09271(19) 0.34780(6) 0.21535(12) 0.0184(3) Uani 1 1 d .
N5 N 0.07511(17) 0.26639(5) 0.36952(11) 0.0125(3) Uani 1 1 d .
N6 N 0.31336(17) 0.23912(5) 0.45331(11) 0.0129(3) Uani 1 1 d .
N7 N 0.44023(18) 0.22870(5) 0.49699(11) 0.0146(3) Uani 1 1 d .
N8 N 0.3230(2) 0.16369(6) 0.55793(12) 0.0195(3) Uani 1 1 d .
N9 N 0.1964(2) 0.17453(6) 0.51495(12) 0.0192(3) Uani 1 1 d .
N10 N -0.00413(17) 0.07059(5) 0.06955(11) 0.0130(3) Uani 1 1 d .
N11 N 0.09602(17) 0.04815(5) 0.02436(11) 0.0145(3) Uani 1 1 d .
N12 N 0.01355(18) 0.08832(6) -0.11020(11) 0.0157(3) Uani 1 1 d .
N13 N -0.08653(18) 0.10996(6) -0.06409(11) 0.0156(3) Uani 1 1 d .
N14 N -0.18103(17) 0.11319(5) 0.17071(11) 0.0140(3) Uani 1 1 d .
N15 N -0.14420(18) 0.07623(5) 0.32849(11) 0.0155(3) Uani 1 1 d .
N16 N -0.13216(19) 0.05083(6) 0.40287(11) 0.0168(3) Uani 1 1 d .
N17 N -0.3222(2) 0.09525(6) 0.46631(12) 0.0229(4) Uani 1 1 d .
N18 N -0.3314(2) 0.12106(6) 0.39236(12) 0.0210(3) Uani 1 1 d .
N22 N -0.5602(3) -0.02826(9) -0.2910(2) 0.0476(7) Uani 1 1 d .
N23 N -0.3702(2) 0.05006(8) -0.04880(16) 0.0319(5) Uani 1 1 d .
C1 C 0.1557(3) 0.43125(7) 0.11927(16) 0.0246(4) Uani 1 1 d .
H1A H 0.1411 0.4239 0.0555 0.037 Uiso 1 1 calc R
H1B H 0.2594 0.4362 0.1332 0.037 Uiso 1 1 calc R
H1C H 0.1012 0.4585 0.1326 0.037 Uiso 1 1 calc R
C2 C 0.1021(2) 0.39281(7) 0.17574(13) 0.0179(4) Uani 1 1 d .
C3 C 0.0063(2) 0.32576(6) 0.26977(13) 0.0139(3) Uani 1 1 d .
C4 C -0.03963(19) 0.28634(6) 0.32435(13) 0.0132(3) Uani 1 1 d .
C5 C -0.1824(2) 0.26990(7) 0.33028(14) 0.0185(4) Uani 1 1 d .
H5A H -0.2618 0.2842 0.2994 0.022 Uiso 1 1 calc R
C6 C -0.2039(2) 0.23152(7) 0.38345(15) 0.0207(4) Uani 1 1 d .
H6A H -0.2991 0.2200 0.3892 0.025 Uiso 1 1 calc R
C7 C -0.0839(2) 0.21012(7) 0.42825(14) 0.0189(4) Uani 1 1 d .
H7B H -0.0969 0.1838 0.4627 0.023 Uiso 1 1 calc R
C8 C 0.0555(2) 0.22915(6) 0.42003(13) 0.0135(3) Uani 1 1 d .
C9 C 0.1938(2) 0.21319(6) 0.46583(13) 0.0134(3) Uani 1 1 d .
C10 C 0.4396(2) 0.19215(7) 0.55194(13) 0.0164(3) Uani 1 1 d .
C11 C 0.5751(2) 0.18158(7) 0.60834(14) 0.0212(4) Uani 1 1 d .
H11A H 0.5520 0.1811 0.6718 0.032 Uiso 1 1 calc R
H11B H 0.6489 0.2045 0.5986 0.032 Uiso 1 1 calc R
H11C H 0.6126 0.1522 0.5912 0.032 Uiso 1 1 calc R
C12 C 0.2302(2) 0.03901(8) -0.11365(15) 0.0233(4) Uani 1 1 d .
H12A H 0.2729 0.0142 -0.0787 0.035 Uiso 1 1 calc R
H12B H 0.3045 0.0618 -0.1227 0.035 Uiso 1 1 calc R
H12C H 0.1931 0.0279 -0.1720 0.035 Uiso 1 1 calc R
C13 C 0.1068(2) 0.05924(6) -0.06370(13) 0.0154(3) Uani 1 1 d .
C14 C -0.0890(2) 0.10180(6) 0.02619(12) 0.0136(3) Uani 1 1 d .
C15 C -0.1932(2) 0.12614(6) 0.08328(13) 0.0141(3) Uani 1 1 d .
C16 C -0.2981(2) 0.15784(7) 0.05308(14) 0.0175(4) Uani 1 1 d .
H16A H -0.3049 0.1670 -0.0079 0.021 Uiso 1 1 calc R
C17 C -0.3928(2) 0.17557(7) 0.11644(15) 0.0203(4) Uani 1 1 d .
H17A H -0.4642 0.1969 0.0979 0.024 Uiso 1 1 calc R
C18 C -0.3817(2) 0.16165(7) 0.20744(14) 0.0180(4) Uani 1 1 d .
H18A H -0.4453 0.1730 0.2504 0.022 Uiso 1 1 calc R
C19 C -0.2722(2) 0.13017(7) 0.23180(13) 0.0157(3) Uani 1 1 d .
C20 C -0.2499(2) 0.10833(6) 0.32231(13) 0.0155(3) Uani 1 1 d .
C21 C -0.2317(2) 0.05868(7) 0.46681(13) 0.0185(4) Uani 1 1 d .
C22 C -0.2357(3) 0.02686(8) 0.54542(15) 0.0271(5) Uani 1 1 d .
H22A H -0.1607 0.0039 0.5397 0.041 Uiso 1 1 calc R
H22B H -0.3314 0.0126 0.5461 0.041 Uiso 1 1 calc R
H22C H -0.2175 0.0435 0.6014 0.041 Uiso 1 1 calc R
C35 C -0.4970(3) -0.04159(9) -0.2263(2) 0.0312(5) Uani 1 1 d .
C36 C -0.4177(3) -0.05795(8) -0.14292(18) 0.0290(5) Uani 1 1 d .
H36A H -0.3346 -0.0383 -0.1287 0.043 Uiso 1 1 calc R
H36B H -0.3831 -0.0885 -0.1525 0.043 Uiso 1 1 calc R
H36C H -0.4834 -0.0577 -0.0930 0.043 Uiso 1 1 calc R
C37 C -0.3770(2) 0.06108(8) -0.12418(18) 0.0264(5) Uani 1 1 d .
C38 C -0.3852(3) 0.07424(8) -0.22125(17) 0.0275(5) Uani 1 1 d .
H38A H -0.3125 0.0974 -0.2318 0.041 Uiso 1 1 calc R
H38B H -0.4824 0.0859 -0.2370 0.041 Uiso 1 1 calc R
H38C H -0.3660 0.0480 -0.2584 0.041 Uiso 1 1 calc R

loop_
_atom_site_aniso_label
_atom_site_aniso_U_11
_atom_site_aniso_U_22
_atom_site_aniso_U_33
_atom_site_aniso_U_23
_atom_site_aniso_U_13
_atom_site_aniso_U_12
Cu1 0.01807(11) 0.01243(10) 0.01243(10) -0.00112(8) 0.00087(8) -0.00022(8)
Cu2 0.00980(9) 0.01216(10) 0.01487(11) 0.00276(8) 0.00034(7) -0.00107(7)
Cu3 0.01497(10) 0.01292(10) 0.01082(10) 0.00302(8) 0.00012(8) 0.00316(8)
Cl1 0.01640(19) 0.01617(19) 0.0216(2) -0.00720(16) 0.00494(16) -0.00209(15)
Cl2 0.0268(2) 0.0158(2) 0.0174(2) 0.00265(16) -0.00287(18) -0.00373(17)
Cl3 0.0235(2) 0.01429(18) 0.01306(19) -0.00160(15) 0.00386(16) -0.00287(16)
Cl4 0.0249(2) 0.0259(2) 0.0171(2) -0.00034(18) 0.00012(18) 0.00876(19)
Cl5 0.01320(18) 0.0210(2) 0.0156(2) 0.00003(16) 0.00067(15) -0.00592(15)
Cl6 0.0207(2) 0.01530(19) 0.0169(2) 0.00486(15) 0.00089(16) 0.00580(16)
N1 0.0198(7) 0.0117(6) 0.0139(7) 0.0015(5) 0.0047(6) 0.0030(6)
N2 0.0136(6) 0.0114(6) 0.0132(7) -0.0010(5) 0.0026(5) 0.0022(5)
N3 0.0241(8) 0.0193(8) 0.0200(8) 0.0005(6) -0.0007(7) 0.0079(7)
N4 0.0175(7) 0.0197(8) 0.0176(8) -0.0009(6) -0.0027(6) 0.0048(6)
N5 0.0115(6) 0.0127(6) 0.0135(7) -0.0015(5) 0.0014(5) -0.0002(5)
N6 0.0136(6) 0.0139(7) 0.0110(7) 0.0006(5) 0.0010(5) 0.0002(5)
N7 0.0157(7) 0.0152(7) 0.0128(7) 0.0014(5) 0.0005(5) 0.0013(6)
N8 0.0243(8) 0.0177(8) 0.0167(8) 0.0051(6) 0.0027(6) 0.0002(6)
N9 0.0221(8) 0.0176(7) 0.0180(8) 0.0040(6) 0.0034(6) -0.0031(6)
N10 0.0135(6) 0.0139(7) 0.0116(7) 0.0026(5) 0.0009(5) -0.0002(5)
N11 0.0138(7) 0.0154(7) 0.0144(7) 0.0002(5) 0.0012(5) -0.0008(5)
N12 0.0164(7) 0.0171(7) 0.0138(7) 0.0009(6) 0.0010(6) -0.0023(6)
N13 0.0160(7) 0.0179(7) 0.0128(7) 0.0027(6) -0.0001(6) -0.0011(6)
N14 0.0148(7) 0.0141(7) 0.0128(7) 0.0022(5) -0.0006(5) 0.0029(5)
N15 0.0189(7) 0.0148(7) 0.0127(7) 0.0017(5) 0.0000(6) 0.0020(6)
N16 0.0230(8) 0.0162(7) 0.0112(7) 0.0031(5) -0.0003(6) 0.0013(6)
N17 0.0311(9) 0.0232(8) 0.0146(8) -0.0009(6) 0.0034(7) 0.0036(7)
N18 0.0261(9) 0.0220(8) 0.0151(8) -0.0002(6) 0.0039(7) 0.0052(7)
N22 0.0389(13) 0.0463(15) 0.0559(17) -0.0028(12) -0.0186(12) -0.0083(11)
N23 0.0254(10) 0.0362(11) 0.0340(12) -0.0004(9) 0.0010(8) -0.0051(8)
C1 0.0323(11) 0.0195(9) 0.0225(10) 0.0075(8) 0.0074(9) 0.0088(8)
C2 0.0233(9) 0.0159(8) 0.0146(8) 0.0001(6) 0.0032(7) 0.0076(7)
C3 0.0149(7) 0.0137(7) 0.0131(8) -0.0021(6) 0.0008(6) 0.0026(6)
C4 0.0116(7) 0.0153(8) 0.0130(8) -0.0036(6) 0.0022(6) 0.0023(6)
C5 0.0109(7) 0.0254(10) 0.0190(9) -0.0039(7) 0.0009(6) 0.0002(7)
C6 0.0133(8) 0.0276(10) 0.0215(10) -0.0025(8) 0.0043(7) -0.0051(7)
C7 0.0174(8) 0.0209(9) 0.0188(9) -0.0017(7) 0.0047(7) -0.0064(7)
C8 0.0135(7) 0.0151(8) 0.0121(8) -0.0004(6) 0.0034(6) -0.0030(6)
C9 0.0152(7) 0.0129(7) 0.0124(8) 0.0007(6) 0.0039(6) -0.0019(6)
C10 0.0200(8) 0.0173(8) 0.0121(8) -0.0003(6) 0.0022(6) 0.0034(7)
C11 0.0256(10) 0.0232(9) 0.0146(9) 0.0021(7) -0.0014(7) 0.0073(8)
C12 0.0212(9) 0.0302(11) 0.0189(10) 0.0000(8) 0.0045(8) 0.0047(8)
C13 0.0146(8) 0.0161(8) 0.0154(8) 0.0008(6) 0.0008(6) -0.0036(6)
C14 0.0137(7) 0.0150(8) 0.0119(8) 0.0028(6) -0.0006(6) -0.0016(6)
C15 0.0133(7) 0.0155(8) 0.0133(8) 0.0031(6) -0.0007(6) 0.0015(6)
C16 0.0187(8) 0.0196(9) 0.0139(8) 0.0052(7) -0.0019(7) 0.0030(7)
C17 0.0195(9) 0.0196(9) 0.0217(10) 0.0029(7) -0.0014(7) 0.0066(7)
C18 0.0178(8) 0.0197(9) 0.0166(9) 0.0012(7) 0.0027(7) 0.0057(7)
C19 0.0173(8) 0.0168(8) 0.0130(8) 0.0018(6) 0.0000(6) 0.0036(6)
C20 0.0188(8) 0.0158(8) 0.0118(8) -0.0001(6) 0.0014(6) 0.0022(6)
C21 0.0263(10) 0.0177(8) 0.0116(8) -0.0013(6) 0.0005(7) 0.0001(7)
C22 0.0413(13) 0.0262(11) 0.0142(9) 0.0047(8) 0.0061(9) 0.0020(9)
C35 0.0239(11) 0.0268(11) 0.0426(15) -0.0055(10) -0.0025(10) -0.0055(9)
C36 0.0229(10) 0.0283(11) 0.0358(13) 0.0018(10) 0.0016(9) -0.0019(9)
C37 0.0198(10) 0.0222(10) 0.0374(13) -0.0025(9) 0.0046(9) -0.0029(8)
C38 0.0293(11) 0.0230(10) 0.0309(12) -0.0021(9) 0.0085(9) 0.0026(9)

loop_
_atom_type_symbol
_atom_type_description
_atom_type_scat_dispersion_real
_atom_type_scat_dispersion_imag
_atom_type_scat_source
C C 0.0015 0.0009 'International Tables Vol C Tables 4.2.6.8 and 6.1.1.4'
H H 0.0000 0.0000 'International Tables Vol C Tables 4.2.6.8 and 6.1.1.4'
N N 0.0030 0.0019 'International Tables Vol C Tables 4.2.6.8 and 6.1.1.4'
Cl Cl 0.0998 0.0984 'International Tables Vol C Tables 4.2.6.8 and 6.1.1.4'
Cu Cu 0.3240 0.8257 'International Tables Vol C Tables 4.2.6.8 and 6.1.1.4'

loop_
_geom_angle_atom_site_label_1
_geom_angle_atom_site_label_2
_geom_angle_atom_site_label_3
_geom_angle
_geom_angle_site_symmetry_3
Cl4 Cu1 Cl3 104.04(2) .
Cl4 Cu1 Cl1 102.31(2) .
Cl3 Cu1 Cl1 117.88(2) .
Cl4 Cu1 Cl2 127.56(2) .
Cl3 Cu1 Cl2 103.40(2) .
Cl1 Cu1 Cl2 102.95(2) .
N5 Cu2 N2 78.84(6) .
N5 Cu2 N6 78.51(6) .
N2 Cu2 N6 157.32(6) .
N5 Cu2 Cl5 177.28(5) .
N2 Cu2 Cl5 99.81(5) .
N6 Cu2 Cl5 102.78(5) .
N5 Cu2 Cl1 89.63(5) .
N2 Cu2 Cl1 91.62(4) .
N6 Cu2 Cl1 89.21(5) .
Cl5 Cu2 Cl1 92.766(18) .
N14 Cu3 N10 78.36(6) .
N14 Cu3 N15 78.28(6) .
N10 Cu3 N15 153.85(6) .
N14 Cu3 Cl6 162.10(5) .
N10 Cu3 Cl6 98.94(5) .
N15 Cu3 Cl6 99.66(5) .
N14 Cu3 Cl2 93.74(5) .
N10 Cu3 Cl2 100.75(4) .
N15 Cu3 Cl2 92.34(5) .
Cl6 Cu3 Cl2 104.14(2) .
Cu1 Cl1 Cu2 122.87(2) .
Cu1 Cl2 Cu3 112.47(2) .
Cu1 Cl3 Cu2 124.83(2) 4_565
N2 N1 C2 116.19(17) .
N1 N2 C3 119.40(16) .
N1 N2 Cu2 126.66(12) .
C3 N2 Cu2 113.82(12) .
N4 N3 C2 118.37(17) .
N3 N4 C3 117.14(17) .
C8 N5 C4 120.83(16) .
C8 N5 Cu2 119.72(12) .
C4 N5 Cu2 119.43(13) .
N7 N6 C9 119.33(16) .
N7 N6 Cu2 127.17(12) .
C9 N6 Cu2 113.50(12) .
N6 N7 C10 116.65(16) .
N9 N8 C10 118.88(17) .
N8 N9 C9 117.00(17) .
N11 N10 C14 119.69(16) .
N11 N10 Cu3 125.84(12) .
C14 N10 Cu3 113.86(12) .
N10 N11 C13 116.22(16) .
N13 N12 C13 118.06(16) .
N12 N13 C14 117.36(16) .
C15 N14 C19 120.46(16) .
C15 N14 Cu3 119.55(13) .
C19 N14 Cu3 119.98(13) .
N16 N15 C20 119.02(17) .
N16 N15 Cu3 127.31(13) .
C20 N15 Cu3 113.48(13) .
N15 N16 C21 116.32(17) .
N18 N17 C21 118.51(18) .
N17 N18 C20 116.74(17) .
C2 C1 H1A 109.5 .
C2 C1 H1B 109.5 .
H1A C1 H1B 109.5 .
C2 C1 H1C 109.5 .
H1A C1 H1C 109.5 .
H1B C1 H1C 109.5 .
N1 C2 N3 124.60(19) .
N1 C2 C1 117.95(19) .
N3 C2 C1 117.45(18) .
N4 C3 N2 124.26(18) .
N4 C3 C4 120.31(17) .
N2 C3 C4 115.43(16) .
N5 C4 C5 121.42(18) .
N5 C4 C3 112.32(16) .
C5 C4 C3 126.25(17) .
C4 C5 C6 118.09(18) .
C4 C5 H5A 121.0 .
C6 C5 H5A 121.0 .
C5 C6 C7 120.36(18) .
C5 C6 H6A 119.8 .
C7 C6 H6A 119.8 .
C8 C7 C6 118.02(19) .
C8 C7 H7B 121.0 .
C6 C7 H7B 121.0 .
N5 C8 C7 121.25(18) .
N5 C8 C9 112.54(15) .
C7 C8 C9 126.17(18) .
N6 C9 N9 123.77(17) .
N6 C9 C8 115.61(16) .
N9 C9 C8 120.60(16) .
N7 C10 N8 123.81(18) .
N7 C10 C11 118.53(18) .
N8 C10 C11 117.65(18) .
C10 C11 H11A 109.5 .
C10 C11 H11B 109.5 .
H11A C11 H11B 109.5 .
C10 C11 H11C 109.5 .
H11A C11 H11C 109.5 .
H11B C11 H11C 109.5 .
C13 C12 H12A 109.5 .
C13 C12 H12B 109.5 .
H12A C12 H12B 109.5 .
C13 C12 H12C 109.5 .
H12A C12 H12C 109.5 .
H12B C12 H12C 109.5 .
N11 C13 N12 124.46(18) .
N11 C13 C12 117.72(18) .
N12 C13 C12 117.81(18) .
N10 C14 N13 123.73(17) .
N10 C14 C15 115.52(16) .
N13 C14 C15 120.69(16) .
N14 C15 C16 121.61(18) .
N14 C15 C14 112.21(16) .
C16 C15 C14 126.14(17) .
C15 C16 C17 118.03(18) .
C15 C16 H16A 121.0 .
C17 C16 H16A 121.0 .
C16 C17 C18 120.50(18) .
C16 C17 H17A 119.7 .
C18 C17 H17A 119.7 .
C19 C18 C17 117.52(19) .
C19 C18 H18A 121.2 .
C17 C18 H18A 121.2 .
N14 C19 C18 121.87(18) .
N14 C19 C20 111.97(16) .
C18 C19 C20 125.93(18) .
N18 C20 N15 123.81(18) .
N18 C20 C19 120.46(17) .
N15 C20 C19 115.72(17) .
N16 C21 N17 123.75(19) .
N16 C21 C22 118.12(19) .
N17 C21 C22 118.01(19) .
C21 C22 H22A 109.5 .
C21 C22 H22B 109.5 .
H22A C22 H22B 109.5 .
C21 C22 H22C 109.5 .
H22A C22 H22C 109.5 .
H22B C22 H22C 109.5 .
N22 C35 C36 179.0(3) .
C35 C36 H36A 109.5 .
C35 C36 H36B 109.5 .
H36A C36 H36B 109.5 .
C35 C36 H36C 109.5 .
H36A C36 H36C 109.5 .
H36B C36 H36C 109.5 .
N23 C37 C38 178.9(3) .
C37 C38 H38A 109.5 .
C37 C38 H38B 109.5 .
H38A C38 H38B 109.5 .
C37 C38 H38C 109.5 .
H38A C38 H38C 109.5 .
H38B C38 H38C 109.5 .

loop_
_geom_bond_atom_site_label_1
_geom_bond_atom_site_label_2
_geom_bond_distance
_geom_bond_site_symmetry_2
Cu1 Cl4 2.1961(5) .
Cu1 Cl3 2.2443(5) .
Cu1 Cl1 2.2637(5) .
Cu1 Cl2 2.2772(5) .
Cu2 N5 1.9585(15) .
Cu2 N2 2.0673(15) .
Cu2 N6 2.0793(15) .
Cu2 Cl5 2.1765(5) .
Cu2 Cl1 2.6416(5) .
Cu3 N14 1.9624(15) .
Cu3 N10 2.0671(16) .
Cu3 N15 2.0840(17) .
Cu3 Cl6 2.1728(5) .
Cu3 Cl2 2.5486(5) .
Cl3 Cu2 2.8445(5) 4_565
N1 N2 1.316(2) .
N1 C2 1.342(2) .
N2 C3 1.340(2) .
N3 N4 1.314(3) .
N3 C2 1.352(3) .
N4 C3 1.337(2) .
N5 C8 1.333(2) .
N5 C4 1.338(2) .
N6 N7 1.323(2) .
N6 C9 1.338(2) .
N7 C10 1.338(2) .
N8 N9 1.319(2) .
N8 C10 1.348(3) .
N9 C9 1.340(2) .
N10 N11 1.317(2) .
N10 C14 1.335(2) .
N11 C13 1.335(3) .
N12 N13 1.312(2) .
N12 C13 1.359(3) .
N13 C14 1.342(2) .
N14 C15 1.333(2) .
N14 C19 1.335(2) .
N15 N16 1.318(2) .
N15 C20 1.339(2) .
N16 C21 1.343(3) .
N17 N18 1.318(3) .
N17 C21 1.346(3) .
N18 C20 1.338(3) .
N22 C35 1.151(4) .
N23 C37 1.147(3) .
C1 C2 1.488(3) .
C1 H1A 0.9600 .
C1 H1B 0.9600 .
C1 H1C 0.9600 .
C3 C4 1.472(3) .
C4 C5 1.381(3) .
C5 C6 1.384(3) .
C5 H5A 0.9300 .
C6 C7 1.391(3) .
C6 H6A 0.9300 .
C7 C8 1.386(3) .
C7 H7B 0.9300 .
C8 C9 1.467(3) .
C10 C11 1.479(3) .
C11 H11A 0.9600 .
C11 H11B 0.9600 .
C11 H11C 0.9600 .
C12 C13 1.480(3) .
C12 H12A 0.9600 .
C12 H12B 0.9600 .
C12 H12C 0.9600 .
C14 C15 1.467(3) .
C15 C16 1.384(3) .
C16 C17 1.387(3) .
C16 H16A 0.9300 .
C17 C18 1.391(3) .
C17 H17A 0.9300 .
C18 C19 1.387(3) .
C18 H18A 0.9300 .
C19 C20 1.475(3) .
C21 C22 1.481(3) .
C22 H22A 0.9600 .
C22 H22B 0.9600 .
C22 H22C 0.9600 .
C35 C36 1.467(4) .
C36 H36A 0.9600 .
C36 H36B 0.9600 .
C36 H36C 0.9600 .
C37 C38 1.469(4) .
C38 H38A 0.9600 .
C38 H38B 0.9600 .
C38 H38C 0.9600 .

loop_
_geom_torsion_atom_site_label_1
_geom_torsion_atom_site_label_2
_geom_torsion_atom_site_label_3
_geom_torsion_atom_site_label_4
_geom_torsion
_geom_torsion_site_symmetry_4
Cl4 Cu1 Cl1 Cu2 54.54(3) .
Cl3 Cu1 Cl1 Cu2 167.88(2) .
Cl2 Cu1 Cl1 Cu2 -79.12(3) .
N5 Cu2 Cl1 Cu1 4.53(5) .
N2 Cu2 Cl1 Cu1 -74.29(5) .
N6 Cu2 Cl1 Cu1 83.05(5) .
Cl5 Cu2 Cl1 Cu1 -174.19(3) .
Cl4 Cu1 Cl2 Cu3 62.94(3) .
Cl3 Cu1 Cl2 Cu3 -56.91(3) .
Cl1 Cu1 Cl2 Cu3 179.86(2) .
N14 Cu3 Cl2 Cu1 -41.36(5) .
N10 Cu3 Cl2 Cu1 37.49(5) .
N15 Cu3 Cl2 Cu1 -119.77(5) .
Cl6 Cu3 Cl2 Cu1 139.66(2) .
Cl4 Cu1 Cl3 Cu2 53.90(3) 4_565
Cl1 Cu1 Cl3 Cu2 -58.48(3) 4_565
Cl2 Cu1 Cl3 Cu2 -171.23(2) 4_565
C2 N1 N2 C3 -0.9(2) .
C2 N1 N2 Cu2 174.73(13) .
N5 Cu2 N2 N1 -176.50(16) .
N6 Cu2 N2 N1 -179.02(14) .
Cl5 Cu2 N2 N1 5.89(15) .
Cl1 Cu2 N2 N1 -87.20(14) .
N5 Cu2 N2 C3 -0.66(13) .
N6 Cu2 N2 C3 -3.2(2) .
Cl5 Cu2 N2 C3 -178.27(12) .
Cl1 Cu2 N2 C3 88.64(12) .
C2 N3 N4 C3 -1.4(3) .
N2 Cu2 N5 C8 179.70(15) .
N6 Cu2 N5 C8 -1.29(14) .
Cl5 Cu2 N5 C8 -119.9(10) .
Cl1 Cu2 N5 C8 87.98(14) .
N2 Cu2 N5 C4 -2.09(14) .
N6 Cu2 N5 C4 176.92(15) .
Cl5 Cu2 N5 C4 58.3(11) .
Cl1 Cu2 N5 C4 -93.81(13) .
N5 Cu2 N6 N7 -176.72(16) .
N2 Cu2 N6 N7 -174.20(14) .
Cl5 Cu2 N6 N7 0.83(16) .
Cl1 Cu2 N6 N7 93.49(15) .
N5 Cu2 N6 C9 2.82(13) .
N2 Cu2 N6 C9 5.3(2) .
Cl5 Cu2 N6 C9 -179.62(12) .
Cl1 Cu2 N6 C9 -86.96(13) .
C9 N6 N7 C10 -0.1(3) .
Cu2 N6 N7 C10 179.42(13) .
C10 N8 N9 C9 1.5(3) .
N14 Cu3 N10 N11 177.31(16) .
N15 Cu3 N10 N11 -155.57(14) .
Cl6 Cu3 N10 N11 -20.68(15) .
Cl2 Cu3 N10 N11 85.67(14) .
N14 Cu3 N10 C14 6.34(13) .
N15 Cu3 N10 C14 33.5(2) .
Cl6 Cu3 N10 C14 168.35(12) .
Cl2 Cu3 N10 C14 -85.30(13) .
C14 N10 N11 C13 1.1(2) .
Cu3 N10 N11 C13 -169.42(13) .
C13 N12 N13 C14 0.2(2) .
N10 Cu3 N14 C15 -5.71(14) .
N15 Cu3 N14 C15 -173.87(15) .
Cl6 Cu3 N14 C15 -88.7(2) .
Cl2 Cu3 N14 C15 94.51(14) .
N10 Cu3 N14 C19 175.09(16) .
N15 Cu3 N14 C19 6.92(15) .
Cl6 Cu3 N14 C19 92.1(2) .
Cl2 Cu3 N14 C19 -84.70(15) .
N14 Cu3 N15 N16 168.73(17) .
N10 Cu3 N15 N16 141.60(16) .
Cl6 Cu3 N15 N16 6.83(16) .
Cl2 Cu3 N15 N16 -97.94(16) .
N14 Cu3 N15 C20 -6.13(14) .
N10 Cu3 N15 C20 -33.3(2) .
Cl6 Cu3 N15 C20 -168.03(13) .
Cl2 Cu3 N15 C20 87.21(13) .
C20 N15 N16 C21 1.6(3) .
Cu3 N15 N16 C21 -172.97(14) .
C21 N17 N18 C20 0.7(3) .
N2 N1 C2 N3 1.5(3) .
N2 N1 C2 C1 -178.45(17) .
N4 N3 C2 N1 -0.3(3) .
N4 N3 C2 C1 179.65(18) .
N3 N4 C3 N2 2.0(3) .
N3 N4 C3 C4 -177.97(17) .
N1 N2 C3 N4 -0.8(3) .
Cu2 N2 C3 N4 -177.00(15) .
N1 N2 C3 C4 179.18(16) .
Cu2 N2 C3 C4 3.0(2) .
C8 N5 C4 C5 1.7(3) .
Cu2 N5 C4 C5 -176.44(14) .
C8 N5 C4 C3 -177.65(16) .
Cu2 N5 C4 C3 4.2(2) .
N4 C3 C4 N5 175.40(17) .
N2 C3 C4 N5 -4.6(2) .
N4 C3 C4 C5 -3.9(3) .
N2 C3 C4 C5 176.04(18) .
N5 C4 C5 C6 -1.0(3) .
C3 C4 C5 C6 178.32(18) .
C4 C5 C6 C7 -0.8(3) .
C5 C6 C7 C8 1.9(3) .
C4 N5 C8 C7 -0.6(3) .
Cu2 N5 C8 C7 177.53(14) .
C4 N5 C8 C9 -178.53(16) .
Cu2 N5 C8 C9 -0.4(2) .
C6 C7 C8 N5 -1.1(3) .
C6 C7 C8 C9 176.45(19) .
N7 N6 C9 N9 -5.6(3) .
Cu2 N6 C9 N9 174.84(15) .
N7 N6 C9 C8 175.72(16) .
Cu2 N6 C9 C8 -3.9(2) .
N8 N9 C9 N6 4.8(3) .
N8 N9 C9 C8 -176.60(17) .
N5 C8 C9 N6 2.9(2) .
C7 C8 C9 N6 -174.89(19) .
N5 C8 C9 N9 -175.88(17) .
C7 C8 C9 N9 6.4(3) .
N6 N7 C10 N8 6.5(3) .
N6 N7 C10 C11 -174.71(17) .
N9 N8 C10 N7 -7.4(3) .
N9 N8 C10 C11 173.86(18) .
N10 N11 C13 N12 -6.5(3) .
N10 N11 C13 C12 172.56(17) .
N13 N12 C13 N11 5.9(3) .
N13 N12 C13 C12 -173.14(17) .
N11 N10 C14 N13 4.9(3) .
Cu3 N10 C14 N13 176.45(14) .
N11 N10 C14 C15 -177.78(16) .
Cu3 N10 C14 C15 -6.2(2) .
N12 N13 C14 N10 -5.5(3) .
N12 N13 C14 C15 177.32(16) .
C19 N14 C15 C16 1.0(3) .
Cu3 N14 C15 C16 -178.18(15) .
C19 N14 C15 C14 -176.77(17) .
Cu3 N14 C15 C14 4.0(2) .
N10 C14 C15 N14 1.7(2) .
N13 C14 C15 N14 179.18(17) .
N10 C14 C15 C16 -175.93(18) .
N13 C14 C15 C16 1.5(3) .
N14 C15 C16 C17 -0.9(3) .
C14 C15 C16 C17 176.55(19) .
C15 C16 C17 C18 0.0(3) .
C16 C17 C18 C19 0.8(3) .
C15 N14 C19 C18 -0.2(3) .
Cu3 N14 C19 C18 179.01(15) .
C15 N14 C19 C20 174.55(17) .
Cu3 N14 C19 C20 -6.3(2) .
C17 C18 C19 N14 -0.7(3) .
C17 C18 C19 C20 -174.66(19) .
N17 N18 C20 N15 -11.3(3) .
N17 N18 C20 C19 169.44(19) .
N16 N15 C20 N18 10.2(3) .
Cu3 N15 C20 N18 -174.50(16) .
N16 N15 C20 C19 -170.52(17) .
Cu3 N15 C20 C19 4.8(2) .
N14 C19 C20 N18 179.84(18) .
C18 C19 C20 N18 -5.7(3) .
N14 C19 C20 N15 0.5(3) .
C18 C19 C20 N15 175.00(19) .
N15 N16 C21 N17 -12.2(3) .
N15 N16 C21 C22 171.68(19) .
N18 N17 C21 N16 11.2(3) .
N18 N17 C21 C22 -172.8(2) .
